data_2219335
loop_
_publ_author_name
'Dong, Wen-Kui'
'Chen, Xiao'
'He, Xue-Ni'
'Tang, Xiao-Lu'
'Lv, Zhong-Wu'

_publ_section_title
;
 Bis{\m-5-(diethylamino)-2-[(2-oxidoethoxy)iminomethyl]phenolato}dicopper(II)
 acetone solvate
;
_journal_coeditor_code GK2162
_journal_issue 9
_journal_name_full 'Acta Crystallographica Section E'
_journal_page_first m1133
_journal_paper_doi 10.1107/S1600536808024707
_journal_volume 64
_journal_year 2008
_chemical_formula_iupac '[Cu2 (C13 H18 N2 O3)2], C3 H6 O'
_chemical_formula_moiety 'C26 H36 Cu2 N4 O6, C3 H6 O'
_chemical_formula_sum 'C29 H42 Cu2 N4 O7'
_chemical_formula_weight 685.75
_chemical_name_systematic
;
Bis{\m-5-(diethylamino)-2-[(2-oxidoethoxy)iminomethyl]phenolato}dicopper(II)
acetone solvate
;
_space_group_IT_number 14
_symmetry_cell_setting monoclinic
_symmetry_space_group_name_Hall '-P 2ybc'
_symmetry_space_group_name_H-M 'P 1 21/c 1'
_atom_sites_solution_hydrogens geom
_atom_sites_solution_primary direct
_atom_sites_solution_secondary difmap
_cell_angle_alpha 90.00
_cell_angle_beta 102.635(2)
_cell_angle_gamma 90.00
_cell_formula_units_Z 4
_cell_length_a 20.633(3)
_cell_length_b 11.6045(14)
_cell_length_c 13.0738(17)
_cell_measurement_reflns_used 2917
_cell_measurement_temperature 298(2)
_cell_measurement_theta_max 22.85
_cell_measurement_theta_min 2.37
_cell_volume 3054.5(7)
_computing_cell_refinement 'SMART (Siemens, 1996)'
_computing_data_collection 'SMART (Siemens, 1996)'
_computing_data_reduction 'SAINT (Siemens, 1996)'
_computing_molecular_graphics 'SHELXTL (Sheldrick, 2008)'
_computing_publication_material 'SHELXTL (Sheldrick, 2008)'
_computing_structure_refinement 'SHELXL97 (Sheldrick, 2008)'
_computing_structure_solution 'SHELXS97 (Sheldrick, 2008)'
_diffrn_ambient_temperature 298(2)
_diffrn_measured_fraction_theta_full 0.996
_diffrn_measured_fraction_theta_max 0.996
_diffrn_measurement_device_type 'Bruker SMART 1000 CCD'
_diffrn_measurement_method '\f and \w'
_diffrn_radiation_monochromator graphite
_diffrn_radiation_source 'fine-focus sealed tube'
_diffrn_radiation_type MoK\a
_diffrn_radiation_wavelength 0.71073
_diffrn_reflns_av_R_equivalents 0.0923
_diffrn_reflns_av_sigmaI/netI 0.1243
_diffrn_reflns_limit_h_max 24
_diffrn_reflns_limit_h_min -23
_diffrn_reflns_limit_k_max 9
_diffrn_reflns_limit_k_min -13
_diffrn_reflns_limit_l_max 15
_diffrn_reflns_limit_l_min -15
_diffrn_reflns_number 14726
_diffrn_reflns_theta_full 25.01
_diffrn_reflns_theta_max 25.01
_diffrn_reflns_theta_min 2.02
_diffrn_standards_decay_% 0
_diffrn_standards_interval_count 0
_diffrn_standards_interval_time 0
_diffrn_standards_number 0
_exptl_absorpt_coefficient_mu 1.444
_exptl_absorpt_correction_T_max 0.5502
_exptl_absorpt_correction_T_min 0.5150
_exptl_absorpt_correction_type multi-scan
_exptl_absorpt_process_details '(SADABS; Sheldrick, 1996)'
_exptl_crystal_colour dark-brown
_exptl_crystal_density_diffrn 1.491
_exptl_crystal_density_method 'not measured'
_exptl_crystal_description prismatic
_exptl_crystal_F_000 1432
_exptl_crystal_size_max 0.53
_exptl_crystal_size_mid 0.49
_exptl_crystal_size_min 0.47
_refine_diff_density_max 0.879
_refine_diff_density_min -1.065
_refine_ls_extinction_method none
_refine_ls_goodness_of_fit_ref 1.002
_refine_ls_hydrogen_treatment constr
_refine_ls_matrix_type full
_refine_ls_number_parameters 385
_refine_ls_number_reflns 5363
_refine_ls_number_restraints 0
_refine_ls_restrained_S_all 1.002
_refine_ls_R_factor_all 0.1296
_refine_ls_R_factor_gt 0.0753
_refine_ls_shift/su_max 0.001
_refine_ls_shift/su_mean 0.000
_refine_ls_structure_factor_coef Fsqd
_refine_ls_weighting_details 'calc w=1/[\s^2^(Fo^2^)+(0.1245P)^2^] where P=(Fo^2^+2Fc^2^)/3'
_refine_ls_weighting_scheme calc
_refine_ls_wR_factor_gt 0.2000
_refine_ls_wR_factor_ref 0.2290
_reflns_number_gt 2967
_reflns_number_total 5363
_reflns_threshold_expression I>2\s(I)
_cod_data_source_file gk2162.cif
_cod_data_source_block I
_cod_original_cell_volume 3054.6(7)
_cod_original_sg_symbol_H-M 'P 21/c'
_cod_database_code 2219335
_cod_database_fobs_code 2219335

loop_
_symmetry_equiv_pos_as_xyz
'x, y, z'
'-x, y+1/2, -z+1/2'
'-x, -y, -z'
'x, -y-1/2, z-1/2'

loop_
_atom_site_type_symbol
_atom_site_label
_atom_site_fract_x
_atom_site_fract_y
_atom_site_fract_z
_atom_site_U_iso_or_equiv
_atom_site_adp_type
_atom_site_calc_flag
_atom_site_refinement_flags
_atom_site_occupancy
Cu Cu1 0.50062(4) 0.85967(8) 0.08317(7) 0.0325(3) Uani d . 1
Cu Cu2 0.40492(4) 0.91965(8) 0.21830(7) 0.0350(3) Uani d . 1
N N1 0.4892(3) 0.7990(5) -0.0554(5) 0.0362(15) Uani d . 1
N N2 0.8064(3) 0.8744(7) 0.0240(6) 0.061(2) Uani d . 1
N N3 0.4087(3) 1.0305(6) 0.3279(5) 0.0419(16) Uani d . 1
N N4 0.0932(4) 0.9250(8) 0.2481(7) 0.075(3) Uani d . 1
O O1 0.4275(2) 0.7535(4) -0.1126(4) 0.0392(13) Uani d . 1
O O2 0.4116(2) 0.8328(5) 0.0968(4) 0.0412(13) Uani d . 1
O O3 0.5922(2) 0.8847(4) 0.0975(4) 0.0398(13) Uani d . 1
O O4 0.4662(2) 1.0969(4) 0.3692(4) 0.0447(14) Uani d . 1
O O5 0.4970(2) 0.9318(4) 0.2158(4) 0.0395(13) Uani d . 1
O O6 0.3153(2) 0.8842(5) 0.2103(4) 0.0456(14) Uani d . 1
O O7 0.1481(6) 0.5560(10) 0.0993(9) 0.154(4) Uani d . 1
C C1 0.3732(3) 0.8175(7) -0.0905(6) 0.0398(19) Uani d . 1
H H1A 0.3337 0.7991 -0.1433 0.048 Uiso calc R 1
H H1B 0.3822 0.8990 -0.0968 0.048 Uiso calc R 1
C C2 0.3591(3) 0.7965(7) 0.0148(6) 0.042(2) Uani d . 1
H H2A 0.3189 0.8373 0.0199 0.051 Uiso calc R 1
H H2B 0.3513 0.7149 0.0226 0.051 Uiso calc R 1
C C3 0.5347(3) 0.7810(6) -0.1079(6) 0.0386(18) Uani d . 1
H H3 0.5222 0.7487 -0.1744 0.046 Uiso calc R 1
C C4 0.6025(3) 0.8082(7) -0.0690(6) 0.0389(18) Uani d . 1
C C5 0.6286(4) 0.8589(7) 0.0283(6) 0.0413(19) Uani d . 1
C C6 0.6954(4) 0.8808(7) 0.0556(7) 0.048(2) Uani d . 1
H H6 0.7128 0.9147 0.1203 0.058 Uiso calc R 1
C C7 0.7386(4) 0.8539(8) -0.0103(7) 0.051(2) Uani d . 1
C C8 0.7128(4) 0.8060(7) -0.1067(7) 0.050(2) Uani d . 1
H H8 0.7405 0.7888 -0.1520 0.060 Uiso calc R 1
C C9 0.6464(3) 0.7839(7) -0.1356(6) 0.044(2) Uani d . 1
H H9 0.6293 0.7518 -0.2012 0.053 Uiso calc R 1
C C10 0.8505(4) 0.8597(8) -0.0509(8) 0.064(3) Uani d . 1
H H10A 0.8255 0.8780 -0.1209 0.077 Uiso calc R 1
H H10B 0.8868 0.9143 -0.0334 0.077 Uiso calc R 1
C C11 0.8781(5) 0.7429(9) -0.0516(8) 0.080(3) Uani d . 1
H H11A 0.9047 0.7255 0.0165 0.120 Uiso calc R 1
H H11B 0.9051 0.7389 -0.1026 0.120 Uiso calc R 1
H H11C 0.8425 0.6882 -0.0690 0.120 Uiso calc R 1
C C12 0.8390(5) 0.9014(9) 0.1339(8) 0.072(3) Uani d . 1
H H12A 0.8152 0.8672 0.1827 0.087 Uiso calc R 1
H H12B 0.8847 0.8750 0.1506 0.087 Uiso calc R 1
C C13 0.8354(6) 1.0267(10) 0.1358(10) 0.097(4) Uani d . 1
H H13A 0.8504 1.0576 0.0769 0.146 Uiso calc R 1
H H13B 0.8631 1.0550 0.1996 0.146 Uiso calc R 1
H H13C 0.7903 1.0500 0.1321 0.146 Uiso calc R 1
C C14 0.5245(3) 1.0263(7) 0.3815(6) 0.0422(19) Uani d . 1
H H14A 0.5166 0.9544 0.4147 0.051 Uiso calc R 1
H H14B 0.5611 1.0652 0.4280 0.051 Uiso calc R 1
C C15 0.5443(3) 0.9998(7) 0.2812(6) 0.0397(19) Uani d . 1
H H15A 0.5498 1.0713 0.2456 0.048 Uiso calc R 1
H H15B 0.5866 0.9599 0.2960 0.048 Uiso calc R 1
C C16 0.3585(4) 1.0680(7) 0.3631(7) 0.049(2) Uani d . 1
H H16 0.3665 1.1265 0.4128 0.058 Uiso calc R 1
C C17 0.2923(4) 1.0267(7) 0.3318(7) 0.048(2) Uani d . 1
C C18 0.2740(4) 0.9378(8) 0.2589(7) 0.051(2) Uani d . 1
C C19 0.2075(4) 0.9048(8) 0.2342(7) 0.059(3) Uani d . 1
H H19 0.1954 0.8429 0.1889 0.071 Uiso calc R 1
C C20 0.1578(4) 0.9599(9) 0.2739(8) 0.065(3) Uani d . 1
C C21 0.1795(5) 1.0508(8) 0.3459(8) 0.066(3) Uani d . 1
H H21 0.1487 1.0888 0.3761 0.079 Uiso calc R 1
C C22 0.2412(4) 1.0817(8) 0.3705(7) 0.057(2) Uani d . 1
H H22 0.2527 1.1436 0.4161 0.069 Uiso calc R 1
C C23 0.0379(5) 1.0076(11) 0.2675(10) 0.087(3) Uani d . 1
H H23A 0.0533 1.0868 0.2728 0.104 Uiso calc R 1
H H23B -0.0013 1.0020 0.2112 0.104 Uiso calc R 1
C C24 0.0237(6) 0.9686(12) 0.3669(10) 0.110(4) Uani d . 1
H H24A 0.0075 0.8908 0.3595 0.165 Uiso calc R 1
H H24B -0.0093 1.0177 0.3856 0.165 Uiso calc R 1
H H24C 0.0636 0.9718 0.4208 0.165 Uiso calc R 1
C C25 0.0727(5) 0.8171(10) 0.1932(10) 0.083(3) Uani d . 1
H H25A 0.1089 0.7620 0.2083 0.100 Uiso calc R 1
H H25B 0.0352 0.7848 0.2170 0.100 Uiso calc R 1
C C26 0.0544(6) 0.8385(12) 0.0819(10) 0.109(4) Uani d . 1
H H26A 0.0138 0.8818 0.0659 0.164 Uiso calc R 1
H H26B 0.0482 0.7664 0.0450 0.164 Uiso calc R 1
H H26C 0.0890 0.8815 0.0607 0.164 Uiso calc R 1
C C27 0.2690(8) 0.5540(14) 0.1403(14) 0.151(6) Uani d . 1
H H27A 0.2945 0.6170 0.1761 0.226 Uiso calc R 1
H H27B 0.2914 0.5225 0.0894 0.226 Uiso calc R 1
H H27C 0.2645 0.4954 0.1901 0.226 Uiso calc R 1
C C28 0.2039(10) 0.5947(16) 0.0880(15) 0.139(6) Uani d . 1
C C29 0.1968(7) 0.6857(14) 0.0057(12) 0.135(5) Uani d . 1
H H29A 0.1514 0.6892 -0.0323 0.202 Uiso calc R 1
H H29B 0.2249 0.6678 -0.0417 0.202 Uiso calc R 1
H H29C 0.2095 0.7589 0.0382 0.202 Uiso calc R 1

loop_
_atom_site_aniso_label
_atom_site_aniso_U_11
_atom_site_aniso_U_22
_atom_site_aniso_U_33
_atom_site_aniso_U_12
_atom_site_aniso_U_13
_atom_site_aniso_U_23
Cu1 0.0317(5) 0.0379(6) 0.0287(5) -0.0031(4) 0.0086(4) -0.0046(4)
Cu2 0.0319(5) 0.0410(6) 0.0332(6) -0.0024(4) 0.0093(4) -0.0071(4)
N1 0.030(3) 0.043(4) 0.036(4) -0.004(3) 0.010(3) -0.005(3)
N2 0.047(4) 0.071(5) 0.067(6) 0.000(4) 0.018(4) -0.004(4)
N3 0.036(3) 0.045(4) 0.047(4) -0.005(3) 0.014(3) -0.010(3)
N4 0.057(5) 0.081(6) 0.090(7) -0.005(5) 0.025(5) -0.023(5)
O1 0.034(3) 0.046(3) 0.038(3) -0.003(2) 0.009(2) -0.014(3)
O2 0.034(3) 0.052(3) 0.039(3) -0.006(2) 0.012(2) -0.011(3)
O3 0.034(3) 0.047(3) 0.041(3) -0.007(2) 0.013(2) -0.010(3)
O4 0.042(3) 0.042(3) 0.050(4) -0.008(3) 0.011(3) -0.011(3)
O5 0.035(3) 0.048(3) 0.037(3) -0.008(2) 0.013(2) -0.011(3)
O6 0.038(3) 0.051(3) 0.050(4) -0.004(3) 0.015(3) -0.017(3)
O7 0.137(9) 0.164(11) 0.162(11) -0.028(8) 0.036(8) -0.006(8)
C1 0.033(4) 0.046(5) 0.038(5) -0.004(4) 0.005(3) -0.007(4)
C2 0.035(4) 0.051(5) 0.041(5) -0.004(4) 0.009(3) -0.011(4)
C3 0.036(4) 0.042(5) 0.038(5) -0.003(4) 0.010(3) -0.003(4)
C4 0.036(4) 0.043(5) 0.041(5) -0.001(4) 0.014(3) -0.004(4)
C5 0.036(4) 0.045(5) 0.046(5) -0.001(4) 0.015(4) -0.005(4)
C6 0.039(5) 0.055(5) 0.052(5) -0.005(4) 0.015(4) -0.004(4)
C7 0.041(5) 0.057(6) 0.059(6) -0.003(4) 0.017(4) -0.004(5)
C8 0.042(5) 0.058(6) 0.055(6) 0.000(4) 0.019(4) -0.003(5)
C9 0.041(4) 0.048(5) 0.045(5) 0.001(4) 0.014(4) -0.003(4)
C10 0.049(5) 0.074(7) 0.072(7) -0.001(5) 0.020(5) -0.002(6)
C11 0.066(6) 0.085(8) 0.092(8) 0.011(6) 0.026(6) 0.006(7)
C12 0.053(6) 0.087(8) 0.078(8) -0.004(6) 0.017(5) -0.007(6)
C13 0.090(8) 0.088(9) 0.111(11) -0.004(7) 0.017(7) -0.006(8)
C14 0.038(4) 0.044(5) 0.043(5) -0.008(4) 0.006(4) -0.008(4)
C15 0.034(4) 0.044(5) 0.040(5) -0.010(4) 0.008(3) -0.009(4)
C16 0.045(5) 0.050(5) 0.053(6) -0.002(4) 0.017(4) -0.014(4)
C17 0.043(5) 0.052(5) 0.054(6) -0.005(4) 0.022(4) -0.016(5)
C18 0.044(5) 0.058(6) 0.058(6) -0.003(4) 0.023(4) -0.014(5)
C19 0.049(5) 0.064(6) 0.069(7) -0.005(5) 0.024(5) -0.017(5)
C20 0.053(6) 0.071(7) 0.076(7) -0.006(5) 0.023(5) -0.018(6)
C21 0.055(6) 0.071(7) 0.077(7) -0.003(5) 0.027(5) -0.020(6)
C22 0.050(5) 0.060(6) 0.065(6) -0.004(5) 0.023(5) -0.019(5)
C23 0.069(7) 0.096(9) 0.098(10) -0.007(6) 0.025(6) -0.018(7)
C24 0.097(9) 0.115(11) 0.116(12) -0.014(8) 0.019(8) -0.015(9)
C25 0.063(7) 0.092(9) 0.100(10) -0.008(6) 0.027(6) -0.021(8)
C26 0.097(9) 0.118(11) 0.108(12) -0.006(8) 0.013(8) -0.005(9)
C27 0.123(13) 0.170(18) 0.157(17) -0.019(12) 0.025(12) 0.007(13)
C28 0.128(14) 0.151(16) 0.145(16) -0.031(13) 0.047(13) 0.010(12)
C29 0.125(12) 0.144(14) 0.135(14) -0.020(11) 0.028(10) -0.008(12)

loop_
_atom_type_symbol
_atom_type_description
_atom_type_scat_dispersion_real
_atom_type_scat_dispersion_imag
_atom_type_scat_source
C C 0.0033 0.0016 'International Tables Vol C Tables 4.2.6.8 and 6.1.1.4'
H H 0.0000 0.0000 'International Tables Vol C Tables 4.2.6.8 and 6.1.1.4'
N N 0.0061 0.0033 'International Tables Vol C Tables 4.2.6.8 and 6.1.1.4'
O O 0.0106 0.0060 'International Tables Vol C Tables 4.2.6.8 and 6.1.1.4'
Cu Cu 0.3201 1.2651 'International Tables Vol C Tables 4.2.6.8 and 6.1.1.4'

loop_
_geom_angle_atom_site_label_1
_geom_angle_atom_site_label_2
_geom_angle_atom_site_label_3
_geom_angle
O3 Cu1 O2 169.2(2)
O3 Cu1 N1 93.7(2)
O2 Cu1 N1 96.1(2)
O3 Cu1 O5 94.5(2)
O2 Cu1 O5 76.2(2)
N1 Cu1 O5 170.1(2)
O3 Cu1 Cu2 132.92(15)
O2 Cu1 Cu2 38.15(15)
N1 Cu1 Cu2 133.02(17)
O5 Cu1 Cu2 38.40(13)
O6 Cu2 O2 95.0(2)
O6 Cu2 O5 170.6(2)
O2 Cu2 O5 76.8(2)
O6 Cu2 N3 93.9(2)
O2 Cu2 N3 167.9(2)
O5 Cu2 N3 94.9(2)
O6 Cu2 Cu1 133.10(16)
O2 Cu2 Cu1 38.11(14)
O5 Cu2 Cu1 39.11(14)
N3 Cu2 Cu1 132.15(18)
C3 N1 O1 109.2(6)
C3 N1 Cu1 127.5(5)
O1 N1 Cu1 123.0(4)
C7 N2 C12 124.0(7)
C7 N2 C10 119.0(8)
C12 N2 C10 116.8(7)
C16 N3 O4 110.4(6)
C16 N3 Cu2 125.9(6)
O4 N3 Cu2 122.9(4)
C20 N4 C25 122.6(8)
C20 N4 C23 119.3(8)
C25 N4 C23 117.8(8)
C1 O1 N1 110.6(5)
C2 O2 Cu1 124.9(4)
C2 O2 Cu2 127.3(4)
Cu1 O2 Cu2 103.7(2)
C5 O3 Cu1 127.0(5)
N3 O4 C14 110.0(5)
C15 O5 Cu2 126.6(4)
C15 O5 Cu1 129.3(4)
Cu2 O5 Cu1 102.5(2)
C18 O6 Cu2 126.9(5)
O1 C1 C2 115.1(6)
O1 C1 H1A 108.5
C2 C1 H1A 108.5
O1 C1 H1B 108.5
C2 C1 H1B 108.5
H1A C1 H1B 107.5
O2 C2 C1 112.4(6)
O2 C2 H2A 109.1
C1 C2 H2A 109.1
O2 C2 H2B 109.1
C1 C2 H2B 109.1
H2A C2 H2B 107.9
N1 C3 C4 123.2(7)
N1 C3 H3 118.4
C4 C3 H3 118.4
C5 C4 C9 118.3(7)
C5 C4 C3 125.0(7)
C9 C4 C3 116.7(7)
O3 C5 C6 117.8(7)
O3 C5 C4 123.5(7)
C6 C5 C4 118.7(7)
C5 C6 C7 122.4(8)
C5 C6 H6 118.8
C7 C6 H6 118.8
C8 C7 N2 121.6(8)
C8 C7 C6 118.9(8)
N2 C7 C6 119.5(8)
C9 C8 C7 119.6(8)
C9 C8 H8 120.2
C7 C8 H8 120.2
C8 C9 C4 122.1(8)
C8 C9 H9 119.0
C4 C9 H9 119.0
C11 C10 N2 113.8(8)
C11 C10 H10A 108.8
N2 C10 H10A 108.8
C11 C10 H10B 108.8
N2 C10 H10B 108.8
H10A C10 H10B 107.7
C10 C11 H11A 109.5
C10 C11 H11B 109.5
H11A C11 H11B 109.5
C10 C11 H11C 109.5
H11A C11 H11C 109.5
H11B C11 H11C 109.5
C13 C12 N2 102.3(9)
C13 C12 H12A 111.3
N2 C12 H12A 111.3
C13 C12 H12B 111.3
N2 C12 H12B 111.3
H12A C12 H12B 109.2
C12 C13 H13A 109.5
C12 C13 H13B 109.5
H13A C13 H13B 109.5
C12 C13 H13C 109.5
H13A C13 H13C 109.5
H13B C13 H13C 109.5
O4 C14 C15 113.7(6)
O4 C14 H14A 108.8
C15 C14 H14A 108.8
O4 C14 H14B 108.8
C15 C14 H14B 108.8
H14A C14 H14B 107.7
O5 C15 C14 111.6(6)
O5 C15 H15A 109.3
C14 C15 H15A 109.3
O5 C15 H15B 109.3
C14 C15 H15B 109.3
H15A C15 H15B 108.0
N3 C16 C17 125.3(8)
N3 C16 H16 117.4
C17 C16 H16 117.4
C18 C17 C22 117.7(7)
C18 C17 C16 122.9(7)
C22 C17 C16 119.3(8)
O6 C18 C19 117.7(8)
O6 C18 C17 124.5(7)
C19 C18 C17 117.8(7)
C18 C19 C20 123.6(9)
C18 C19 H19 118.2
C20 C19 H19 118.2
N4 C20 C19 121.9(9)
N4 C20 C21 122.3(8)
C19 C20 C21 115.8(8)
C22 C21 C20 121.4(9)
C22 C21 H21 119.3
C20 C21 H21 119.3
C21 C22 C17 123.7(9)
C21 C22 H22 118.2
C17 C22 H22 118.2
C24 C23 N4 104.5(10)
C24 C23 H23A 110.8
N4 C23 H23A 110.8
C24 C23 H23B 110.8
N4 C23 H23B 110.8
H23A C23 H23B 108.9
C23 C24 H24A 109.5
C23 C24 H24B 109.5
H24A C24 H24B 109.5
C23 C24 H24C 109.5
H24A C24 H24C 109.5
H24B C24 H24C 109.5
C26 C25 N4 109.4(11)
C26 C25 H25A 109.8
N4 C25 H25A 109.8
C26 C25 H25B 109.8
N4 C25 H25B 109.8
H25A C25 H25B 108.2
C25 C26 H26A 109.5
C25 C26 H26B 109.5
H26A C26 H26B 109.5
C25 C26 H26C 109.5
H26A C26 H26C 109.5
H26B C26 H26C 109.5
C28 C27 H27A 109.5
C28 C27 H27B 109.5
H27A C27 H27B 109.5
C28 C27 H27C 109.5
H27A C27 H27C 109.5
H27B C27 H27C 109.5
O7 C28 C27 126.8(18)
O7 C28 C29 112.6(17)
C27 C28 C29 120.5(16)
C28 C29 H29A 109.5
C28 C29 H29B 109.5
H29A C29 H29B 109.5
C28 C29 H29C 109.5
H29A C29 H29C 109.5
H29B C29 H29C 109.5

loop_
_geom_bond_atom_site_label_1
_geom_bond_atom_site_label_2
_geom_bond_distance
Cu1 O3 1.880(5)
Cu1 O2 1.909(5)
Cu1 N1 1.910(6)
Cu1 O5 1.942(5)
Cu1 Cu2 3.0051(12)
Cu2 O6 1.874(5)
Cu2 O2 1.911(5)
Cu2 O5 1.912(5)
Cu2 N3 1.914(6)
N1 C3 1.295(8)
N1 O1 1.428(7)
N2 C7 1.394(10)
N2 C12 1.480(12)
N2 C10 1.485(11)
N3 C16 1.297(9)
N3 O4 1.419(7)
N4 C20 1.363(11)
N4 C25 1.459(13)
N4 C23 1.552(12)
O1 C1 1.425(8)
O2 C2 1.412(8)
O3 C5 1.330(8)
O4 C14 1.435(8)
O5 C15 1.393(8)
O6 C18 1.324(8)
O7 C28 1.275(16)
C1 C2 1.488(10)
C1 H1A 0.9700
C1 H1B 0.9700
C2 H2A 0.9700
C2 H2B 0.9700
C3 C4 1.417(10)
C3 H3 0.9300
C4 C5 1.398(11)
C4 C9 1.415(10)
C5 C6 1.371(10)
C6 C7 1.403(11)
C6 H6 0.9300
C7 C8 1.374(12)
C8 C9 1.365(10)
C8 H8 0.9300
C9 H9 0.9300
C10 C11 1.470(13)
C10 H10A 0.9700
C10 H10B 0.9700
C11 H11A 0.9600
C11 H11B 0.9600
C11 H11C 0.9600
C12 C13 1.456(14)
C12 H12A 0.9700
C12 H12B 0.9700
C13 H13A 0.9600
C13 H13B 0.9600
C13 H13C 0.9600
C14 C15 1.488(10)
C14 H14A 0.9700
C14 H14B 0.9700
C15 H15A 0.9700
C15 H15B 0.9700
C16 C17 1.421(11)
C16 H16 0.9300
C17 C18 1.400(11)
C17 C22 1.416(10)
C18 C19 1.392(11)
C19 C20 1.401(11)
C19 H19 0.9300
C20 C21 1.419(13)
C21 C22 1.295(11)
C21 H21 0.9300
C22 H22 0.9300
C23 C24 1.465(14)
C23 H23A 0.9700
C23 H23B 0.9700
C24 H24A 0.9600
C24 H24B 0.9600
C24 H24C 0.9600
C25 C26 1.442(15)
C25 H25A 0.9700
C25 H25B 0.9700
C26 H26A 0.9600
C26 H26B 0.9600
C26 H26C 0.9600
C27 C28 1.45(2)
C27 H27A 0.9600
C27 H27B 0.9600
C27 H27C 0.9600
C28 C29 1.49(2)
C29 H29A 0.9600
C29 H29B 0.9600
C29 H29C 0.9600

loop_
_geom_torsion_atom_site_label_1
_geom_torsion_atom_site_label_2
_geom_torsion_atom_site_label_3
_geom_torsion_atom_site_label_4
_geom_torsion
O3 Cu1 Cu2 O6 -173.8(3)
O2 Cu1 Cu2 O6 -2.9(3)
N1 Cu1 Cu2 O6 14.9(4)
O5 Cu1 Cu2 O6 -172.3(3)
O3 Cu1 Cu2 O2 -170.9(3)
N1 Cu1 Cu2 O2 17.8(4)
O5 Cu1 Cu2 O2 -169.3(4)
O3 Cu1 Cu2 O5 -1.6(3)
O2 Cu1 Cu2 O5 169.3(4)
N1 Cu1 Cu2 O5 -172.8(4)
O3 Cu1 Cu2 N3 19.7(4)
O2 Cu1 Cu2 N3 -169.3(4)
N1 Cu1 Cu2 N3 -151.5(4)
O5 Cu1 Cu2 N3 21.3(4)
O3 Cu1 N1 C3 3.2(7)
O2 Cu1 N1 C3 -172.3(7)
Cu2 Cu1 N1 C3 176.8(5)
O3 Cu1 N1 O1 175.6(5)
O2 Cu1 N1 O1 0.1(5)
Cu2 Cu1 N1 O1 -10.8(7)
O6 Cu2 N3 C16 -8.1(7)
O2 Cu2 N3 C16 129.1(11)
O5 Cu2 N3 C16 175.3(7)
Cu1 Cu2 N3 C16 162.0(6)
O6 Cu2 N3 O4 -177.0(5)
O2 Cu2 N3 O4 -39.8(15)
O5 Cu2 N3 O4 6.4(6)
Cu1 Cu2 N3 O4 -6.9(7)
C3 N1 O1 C1 -150.4(6)
Cu1 N1 O1 C1 36.0(7)
O3 Cu1 O2 C2 -163.5(10)
N1 Cu1 O2 C2 -8.5(6)
O5 Cu1 O2 C2 165.3(6)
Cu2 Cu1 O2 C2 158.5(7)
O3 Cu1 O2 Cu2 38.0(13)
N1 Cu1 O2 Cu2 -167.0(3)
O5 Cu1 O2 Cu2 6.8(2)
O6 Cu2 O2 C2 20.1(6)
O5 Cu2 O2 C2 -164.7(6)
N3 Cu2 O2 C2 -117.0(12)
Cu1 Cu2 O2 C2 -157.8(7)
O6 Cu2 O2 Cu1 177.9(3)
O5 Cu2 O2 Cu1 -6.9(2)
N3 Cu2 O2 Cu1 40.8(13)
O2 Cu1 O3 C5 152.7(11)
N1 Cu1 O3 C5 -2.4(6)
O5 Cu1 O3 C5 -177.0(6)
Cu2 Cu1 O3 C5 -176.0(5)
C16 N3 O4 C14 148.0(7)
Cu2 N3 O4 C14 -41.6(7)
O2 Cu2 O5 C15 173.3(6)
N3 Cu2 O5 C15 2.3(6)
Cu1 Cu2 O5 C15 166.6(7)
O2 Cu2 O5 Cu1 6.7(2)
N3 Cu2 O5 Cu1 -164.3(3)
O3 Cu1 O5 C15 12.8(6)
O2 Cu1 O5 C15 -172.8(7)
Cu2 Cu1 O5 C15 -166.1(8)
O3 Cu1 O5 Cu2 178.8(2)
O2 Cu1 O5 Cu2 -6.8(2)
O2 Cu2 O6 C18 -163.7(7)
N3 Cu2 O6 C18 8.0(7)
Cu1 Cu2 O6 C18 -161.9(6)
N1 O1 C1 C2 -73.6(8)
Cu1 O2 C2 C1 -18.9(9)
Cu2 O2 C2 C1 134.5(6)
O1 C1 C2 O2 64.6(9)
O1 N1 C3 C4 -175.2(7)
Cu1 N1 C3 C4 -1.9(11)
N1 C3 C4 C5 -1.2(13)
N1 C3 C4 C9 -179.8(7)
Cu1 O3 C5 C6 -177.8(5)
Cu1 O3 C5 C4 0.5(11)
C9 C4 C5 O3 -179.4(7)
C3 C4 C5 O3 2.0(13)
C9 C4 C5 C6 -1.2(12)
C3 C4 C5 C6 -179.8(8)
O3 C5 C6 C7 178.2(7)
C4 C5 C6 C7 -0.2(13)
C12 N2 C7 C8 -166.2(9)
C10 N2 C7 C8 8.8(13)
C12 N2 C7 C6 12.7(13)
C10 N2 C7 C6 -172.3(8)
C5 C6 C7 C8 1.4(14)
C5 C6 C7 N2 -177.5(8)
N2 C7 C8 C9 177.8(8)
C6 C7 C8 C9 -1.1(13)
C7 C8 C9 C4 -0.3(13)
C5 C4 C9 C8 1.5(12)
C3 C4 C9 C8 -179.8(7)
C7 N2 C10 C11 -90.6(11)
C12 N2 C10 C11 84.7(11)
C7 N2 C12 C13 -90.3(10)
C10 N2 C12 C13 94.6(10)
N3 O4 C14 C15 75.3(7)
Cu2 O5 C15 C14 23.7(9)
Cu1 O5 C15 C14 -173.3(5)
O4 C14 C15 O5 -65.7(9)
O4 N3 C16 C17 175.1(8)
Cu2 N3 C16 C17 5.1(13)
N3 C16 C17 C18 1.0(15)
N3 C16 C17 C22 -175.1(8)
Cu2 O6 C18 C19 173.8(6)
Cu2 O6 C18 C17 -5.0(13)
C22 C17 C18 O6 175.0(8)
C16 C17 C18 O6 -1.2(15)
C22 C17 C18 C19 -3.8(13)
C16 C17 C18 C19 -179.9(9)
O6 C18 C19 C20 -175.2(9)
C17 C18 C19 C20 3.6(15)
C25 N4 C20 C19 11.0(16)
C23 N4 C20 C19 -162.8(10)
C25 N4 C20 C21 -166.1(11)
C23 N4 C20 C21 20.1(15)
C18 C19 C20 N4 -179.8(9)
C18 C19 C20 C21 -2.5(15)
N4 C20 C21 C22 179.1(10)
C19 C20 C21 C22 1.8(15)
C20 C21 C22 C17 -2.3(16)
C18 C17 C22 C21 3.3(15)
C16 C17 C22 C21 179.6(9)
C20 N4 C23 C24 -98.5(11)
C25 N4 C23 C24 87.4(12)
C20 N4 C25 C26 -93.3(12)
C23 N4 C25 C26 80.6(12)
